data_4123485
loop_
_publ_author_name
'Stolar, Monika'
'Borau-Garcia, Javier'
'Toonen, Mark'
'Baumgartner, Thomas'

_publ_section_title
;
 Synthesis and tunability of highly electron-accepting, N-benzylated
 &quot;phosphaviologens&quot;.
;
_journal_issue 9
_journal_name_full 'Journal of the American Chemical Society'
_journal_page_first 3366
_journal_page_last 3371
_journal_paper_doi 10.1021/ja513258j
_journal_volume 137
_journal_year 2015
_chemical_formula_moiety 'C30 H23 F2 N2 O P, 2(Br)'
_chemical_formula_sum 'C30 H23 Br2 F2 N2 O P'
_chemical_formula_weight 656.29
_chemical_name_systematic
;
 ?
;
_space_group_IT_number 15
_symmetry_cell_setting monoclinic
_symmetry_space_group_name_Hall '-C 2yc'
_symmetry_space_group_name_H-M 'C 1 2/c 1'
_atom_sites_solution_hydrogens geom
_atom_sites_solution_primary direct
_atom_sites_solution_secondary difmap
_audit_creation_method SHELXL-97
_cell_angle_alpha 90.00
_cell_angle_beta 97.607(2)
_cell_angle_gamma 90.00
_cell_formula_units_Z 8
_cell_length_a 23.5082(5)
_cell_length_b 7.7039(7)
_cell_length_c 33.317(2)
_cell_measurement_reflns_used 14078
_cell_measurement_temperature 173(2)
_cell_measurement_theta_max 25.00
_cell_measurement_theta_min 1.23
_cell_volume 5980.8(7)
_computing_structure_refinement 'SHELXL-97 (Sheldrick, 1997)'
_diffrn_ambient_temperature 173(2)
_diffrn_measured_fraction_theta_full 0.944
_diffrn_measured_fraction_theta_max 0.944
_diffrn_measurement_device_type 'Nonius KappaCCD'
_diffrn_measurement_method ' \w and \f '
_diffrn_radiation_monochromator graphite
_diffrn_radiation_source 'fine-focus sealed tube'
_diffrn_radiation_type MoK\a
_diffrn_radiation_wavelength 0.71073
_diffrn_reflns_av_R_equivalents 0.0858
_diffrn_reflns_av_sigmaI/netI 0.0719
_diffrn_reflns_limit_h_max 27
_diffrn_reflns_limit_h_min -27
_diffrn_reflns_limit_k_max 9
_diffrn_reflns_limit_k_min -9
_diffrn_reflns_limit_l_max 39
_diffrn_reflns_limit_l_min -39
_diffrn_reflns_number 14078
_diffrn_reflns_theta_full 25.00
_diffrn_reflns_theta_max 25.00
_diffrn_reflns_theta_min 1.23
_exptl_absorpt_coefficient_mu 2.802
_exptl_absorpt_correction_T_max 0.8499
_exptl_absorpt_correction_T_min 0.7670
_exptl_absorpt_correction_type multi-scan
_exptl_absorpt_process_details 'SORTAV: (Blessing, 1997)'
_exptl_crystal_colour Orange
_exptl_crystal_density_diffrn 1.458
_exptl_crystal_density_method 'not measured'
_exptl_crystal_description Block
_exptl_crystal_F_000 2624
_exptl_crystal_size_max 0.10
_exptl_crystal_size_mid 0.08
_exptl_crystal_size_min 0.06
_platon_squeeze_details
;
;
_refine_diff_density_max 0.942
_refine_diff_density_min -0.526
_refine_diff_density_rms 0.125
_refine_ls_extinction_method none
_refine_ls_goodness_of_fit_ref 1.129
_refine_ls_hydrogen_treatment constr
_refine_ls_matrix_type full
_refine_ls_number_parameters 343
_refine_ls_number_reflns 4982
_refine_ls_number_restraints 0
_refine_ls_restrained_S_all 1.129
_refine_ls_R_factor_all 0.1041
_refine_ls_R_factor_gt 0.0785
_refine_ls_shift/su_max 0.000
_refine_ls_shift/su_mean 0.000
_refine_ls_structure_factor_coef Fsqd
_refine_ls_weighting_details 'calc w=1/[\s^2^(Fo^2^)+(0.0258P)^2^+90.5283P] where P=(Fo^2^+2Fc^2^)/3'
_refine_ls_weighting_scheme calc
_refine_ls_wR_factor_gt 0.1450
_refine_ls_wR_factor_ref 0.1564
_reflns_number_gt 3866
_reflns_number_total 4982
_reflns_threshold_expression >2sigma(I)
_cod_data_source_file ja513258j_si_002.cif
_cod_data_source_block shelxl
_cod_depositor_comments
;
The following automatic conversions were performed:

'_symmetry_cell_setting' value 'Monoclinic' changed to 'monoclinic'
according to
/usr/data/users/saulius/crontab/automatic-downloads/rss-feeds/ACS/lib/dictionaries/cif_core.dic
dictionary named 'cif_core.dic' version 2.4.2 from 2011-04-26.

'_exptl_absorpt_correction_type' value 'Multi-scan' changed to
'multi-scan' according to
/usr/data/users/saulius/crontab/automatic-downloads/rss-feeds/ACS/lib/dictionaries/cif_core.dic
dictionary named 'cif_core.dic' version 2.4.2 from 2011-04-26.

Automatic conversion script
Id: cif_fix_values 3086 2015-02-26 13:12:21Z robertas 

 Adding full bibliography for 4123485.cif.
;
_cod_original_sg_symbol_H-M 'C 2/c'
_cod_database_code 4123485

loop_
_symmetry_equiv_pos_as_xyz
'x, y, z'
'-x, y, -z+1/2'
'x+1/2, y+1/2, z'
'-x+1/2, y+1/2, -z+1/2'
'-x, -y, -z'
'x, -y, z-1/2'
'-x+1/2, -y+1/2, -z'
'x+1/2, -y+1/2, z-1/2'

loop_
_atom_site_label
_atom_site_type_symbol
_atom_site_fract_x
_atom_site_fract_y
_atom_site_fract_z
_atom_site_U_iso_or_equiv
_atom_site_adp_type
_atom_site_occupancy
_atom_site_symmetry_multiplicity
_atom_site_calc_flag
_atom_site_refinement_flags
C1 C 0.2502(3) 0.8545(9) 0.1821(2) 0.0190(16) Uani 1 1 d .
C2 C 0.3017(3) 0.8714(10) 0.2060(2) 0.0239(17) Uani 1 1 d .
H2 H 0.3201 0.9811 0.2095 0.029 Uiso 1 1 calc R
C3 C 0.2999(3) 0.5711(10) 0.2200(2) 0.0264(18) Uani 1 1 d .
H3 H 0.3180 0.4731 0.2335 0.032 Uiso 1 1 calc R
C4 C 0.2481(3) 0.5505(10) 0.1965(2) 0.0241(17) Uani 1 1 d .
H4 H 0.2299 0.4403 0.1941 0.029 Uiso 1 1 calc R
C5 C 0.2229(3) 0.6938(10) 0.1763(2) 0.0221(16) Uani 1 1 d .
C6 C 0.1687(3) 0.7013(9) 0.1480(2) 0.0212(16) Uani 1 1 d .
C7 C 0.1335(3) 0.5617(10) 0.1354(2) 0.0245(17) Uani 1 1 d .
H7 H 0.1419 0.4486 0.1459 0.029 Uiso 1 1 calc R
C8 C 0.0868(3) 0.5913(10) 0.1078(2) 0.0261(18) Uani 1 1 d .
H8 H 0.0629 0.4966 0.0982 0.031 Uiso 1 1 calc R
C9 C 0.1067(3) 0.8895(10) 0.1057(2) 0.0277(18) Uani 1 1 d .
H9 H 0.0963 1.0020 0.0956 0.033 Uiso 1 1 calc R
C10 C 0.1551(3) 0.8658(9) 0.1326(2) 0.0195(16) Uani 1 1 d .
C11 C 0.2498(3) 1.0732(10) 0.1105(2) 0.0235(17) Uani 1 1 d .
C12 C 0.2382(3) 1.2314(10) 0.0898(2) 0.0316(19) Uani 1 1 d .
H12 H 0.2113 1.3111 0.0983 0.038 Uiso 1 1 calc R
C13 C 0.2663(4) 1.2692(11) 0.0571(3) 0.039(2) Uani 1 1 d .
H13 H 0.2587 1.3755 0.0430 0.047 Uiso 1 1 calc R
C14 C 0.3049(4) 1.1551(12) 0.0449(3) 0.037(2) Uani 1 1 d .
H14 H 0.3252 1.1840 0.0230 0.045 Uiso 1 1 calc R
C15 C 0.3144(4) 0.9981(12) 0.0644(3) 0.044(2) Uani 1 1 d .
H15 H 0.3400 0.9170 0.0548 0.053 Uiso 1 1 calc R
C16 C 0.2877(3) 0.9570(11) 0.0972(3) 0.038(2) Uani 1 1 d .
H16 H 0.2952 0.8491 0.1106 0.046 Uiso 1 1 calc R
C17 C 0.3839(3) 0.7380(10) 0.2483(2) 0.0230(16) Uani 1 1 d .
H17A H 0.3893 0.6399 0.2676 0.028 Uiso 1 1 calc R
H17B H 0.3872 0.8473 0.2640 0.028 Uiso 1 1 calc R
C18 C 0.4304(3) 0.7325(10) 0.2208(2) 0.0222(16) Uani 1 1 d .
C19 C 0.4515(3) 0.8869(10) 0.2075(3) 0.0298(19) Uani 1 1 d .
H19 H 0.4362 0.9947 0.2149 0.036 Uiso 1 1 calc R
C20 C 0.4954(3) 0.8833(10) 0.1830(3) 0.0303(19) Uani 1 1 d .
H20 H 0.5104 0.9878 0.1735 0.036 Uiso 1 1 calc R
C21 C 0.5162(3) 0.7267(10) 0.1732(2) 0.0265(17) Uani 1 1 d .
C22 C 0.4968(3) 0.5707(11) 0.1864(2) 0.0269(18) Uani 1 1 d .
H22 H 0.5128 0.4634 0.1794 0.032 Uiso 1 1 calc R
C23 C 0.4529(3) 0.5770(10) 0.2104(2) 0.0262(18) Uani 1 1 d .
H23 H 0.4381 0.4719 0.2198 0.031 Uiso 1 1 calc R
C24 C 0.0205(3) 0.7771(11) 0.0638(2) 0.0314(19) Uani 1 1 d .
H24A H 0.0089 0.6650 0.0506 0.038 Uiso 1 1 calc R
H24B H 0.0289 0.8590 0.0424 0.038 Uiso 1 1 calc R
C25 C -0.0284(3) 0.8475(11) 0.0842(2) 0.0289(18) Uani 1 1 d .
C26 C -0.0582(3) 0.7353(11) 0.1069(3) 0.035(2) Uani 1 1 d .
H26 H -0.0477 0.6164 0.1093 0.042 Uiso 1 1 calc R
C27 C -0.1031(4) 0.7975(14) 0.1257(3) 0.049(3) Uani 1 1 d .
H27 H -0.1232 0.7238 0.1419 0.059 Uiso 1 1 calc R
C28 C -0.1177(3) 0.9719(13) 0.1202(3) 0.038(2) Uani 1 1 d .
C29 C -0.0900(4) 1.0823(12) 0.0979(3) 0.040(2) Uani 1 1 d .
H29 H -0.1014 1.2003 0.0947 0.048 Uiso 1 1 calc R
C30 C -0.0450(3) 1.0190(11) 0.0800(3) 0.035(2) Uani 1 1 d .
H30 H -0.0248 1.0948 0.0644 0.042 Uiso 1 1 calc R
Br1 Br 0.11954(3) 0.71933(10) 0.23584(2) 0.0285(2) Uani 1 1 d .
Br2 Br -0.07388(4) 0.74197(11) -0.03348(3) 0.0341(2) Uani 1 1 d .
F1 F 0.55825(18) 0.7200(6) 0.14841(14) 0.0374(11) Uani 1 1 d .
F2 F -0.1624(2) 1.0354(8) 0.13819(16) 0.0581(16) Uani 1 1 d .
N1 N 0.3258(2) 0.7271(8) 0.22452(18) 0.0215(13) Uani 1 1 d .
N2 N 0.0736(2) 0.7509(8) 0.09360(18) 0.0229(14) Uani 1 1 d .
O1 O 0.1914(2) 1.1756(6) 0.17388(16) 0.0273(12) Uani 1 1 d .
P1 P 0.21006(8) 1.0229(2) 0.15158(6) 0.0223(4) Uani 1 1 d .

loop_
_atom_site_aniso_label
_atom_site_aniso_U_11
_atom_site_aniso_U_22
_atom_site_aniso_U_33
_atom_site_aniso_U_23
_atom_site_aniso_U_13
_atom_site_aniso_U_12
C1 0.017(4) 0.024(4) 0.018(4) 0.006(3) 0.007(3) 0.005(3)
C2 0.018(4) 0.026(4) 0.026(5) 0.003(3) -0.004(3) -0.003(3)
C3 0.018(4) 0.034(5) 0.028(5) 0.002(3) 0.008(4) 0.008(3)
C4 0.023(4) 0.023(4) 0.026(5) -0.001(3) 0.002(3) 0.001(3)
C5 0.018(4) 0.033(4) 0.016(4) -0.003(3) 0.002(3) -0.007(3)
C6 0.022(4) 0.029(4) 0.014(4) -0.001(3) 0.008(3) 0.002(3)
C7 0.019(4) 0.025(4) 0.029(5) -0.004(3) 0.001(3) -0.005(3)
C8 0.028(4) 0.027(4) 0.022(5) -0.010(3) -0.002(4) -0.006(3)
C9 0.032(5) 0.025(4) 0.027(5) -0.002(3) 0.009(4) 0.001(3)
C10 0.012(4) 0.027(4) 0.020(4) -0.002(3) 0.002(3) 0.001(3)
C11 0.014(4) 0.029(4) 0.026(5) 0.000(3) -0.002(3) -0.001(3)
C12 0.037(5) 0.033(5) 0.024(5) 0.005(4) -0.001(4) 0.006(4)
C13 0.047(5) 0.038(5) 0.034(5) 0.011(4) 0.010(4) 0.005(4)
C14 0.034(5) 0.059(6) 0.020(5) 0.005(4) 0.009(4) -0.001(4)
C15 0.044(5) 0.043(5) 0.049(6) 0.006(4) 0.021(5) 0.011(4)
C16 0.038(5) 0.034(5) 0.045(6) 0.009(4) 0.012(4) 0.012(4)
C17 0.014(3) 0.030(4) 0.023(4) -0.001(3) -0.006(3) 0.001(3)
C18 0.012(3) 0.032(4) 0.021(4) -0.003(3) -0.003(3) 0.002(3)
C19 0.028(4) 0.027(4) 0.036(5) 0.007(4) 0.007(4) 0.005(3)
C20 0.028(4) 0.031(5) 0.033(5) 0.004(4) 0.005(4) -0.003(3)
C21 0.020(4) 0.038(5) 0.022(4) 0.000(3) 0.005(3) -0.009(3)
C22 0.020(4) 0.040(5) 0.018(5) -0.009(3) -0.007(3) 0.006(3)
C23 0.018(4) 0.034(4) 0.025(5) 0.001(3) -0.002(3) 0.003(3)
C24 0.025(4) 0.042(5) 0.026(5) -0.008(4) -0.004(3) 0.000(4)
C25 0.025(4) 0.039(5) 0.021(5) -0.005(3) -0.004(3) -0.002(4)
C26 0.032(4) 0.032(5) 0.041(5) -0.006(4) 0.003(4) 0.002(4)
C27 0.034(5) 0.065(7) 0.048(6) 0.003(5) 0.005(5) -0.015(5)
C28 0.017(4) 0.070(7) 0.027(5) -0.010(4) 0.005(4) -0.003(4)
C29 0.033(5) 0.044(5) 0.042(6) 0.005(4) 0.004(4) 0.013(4)
C30 0.029(5) 0.041(5) 0.034(5) 0.014(4) -0.006(4) 0.003(4)
Br1 0.0299(4) 0.0242(4) 0.0323(5) -0.0040(3) 0.0079(3) -0.0020(3)
Br2 0.0375(5) 0.0345(5) 0.0299(5) 0.0034(4) 0.0024(4) 0.0048(4)
F1 0.030(2) 0.052(3) 0.033(3) -0.007(2) 0.012(2) -0.005(2)
F2 0.036(3) 0.090(4) 0.050(4) -0.013(3) 0.013(3) 0.008(3)
N1 0.020(3) 0.020(3) 0.025(4) 0.000(3) 0.006(3) 0.000(3)
N2 0.016(3) 0.033(4) 0.018(3) -0.001(3) -0.004(2) 0.007(3)
O1 0.023(3) 0.026(3) 0.032(3) -0.003(2) 0.002(2) -0.002(2)
P1 0.0188(10) 0.0223(10) 0.0256(12) -0.0006(8) 0.0017(8) 0.0018(8)

loop_
_atom_type_symbol
_atom_type_description
_atom_type_scat_dispersion_real
_atom_type_scat_dispersion_imag
_atom_type_scat_source
C C 0.0033 0.0016 'International Tables Vol C Tables 4.2.6.8 and 6.1.1.4'
H H 0.0000 0.0000 'International Tables Vol C Tables 4.2.6.8 and 6.1.1.4'
Br Br -0.2901 2.4595 'International Tables Vol C Tables 4.2.6.8 and 6.1.1.4'
F F 0.0171 0.0103 'International Tables Vol C Tables 4.2.6.8 and 6.1.1.4'
N N 0.0061 0.0033 'International Tables Vol C Tables 4.2.6.8 and 6.1.1.4'
O O 0.0106 0.0060 'International Tables Vol C Tables 4.2.6.8 and 6.1.1.4'
P P 0.1023 0.0942 'International Tables Vol C Tables 4.2.6.8 and 6.1.1.4'

loop_
_geom_angle_atom_site_label_1
_geom_angle_atom_site_label_2
_geom_angle_atom_site_label_3
_geom_angle
C2 C1 C5 121.5(7)
C2 C1 P1 127.5(6)
C5 C1 P1 110.9(5)
N1 C2 C1 118.2(7)
N1 C2 H2 120.9
C1 C2 H2 120.9
N1 C3 C4 121.5(7)
N1 C3 H3 119.2
C4 C3 H3 119.2
C3 C4 C5 118.6(7)
C3 C4 H4 120.7
C5 C4 H4 120.7
C4 C5 C1 118.6(6)
C4 C5 C6 128.1(7)
C1 C5 C6 113.3(6)
C7 C6 C10 119.8(7)
C7 C6 C5 126.1(7)
C10 C6 C5 114.0(6)
C8 C7 C6 118.1(7)
C8 C7 H7 120.9
C6 C7 H7 120.9
N2 C8 C7 121.6(7)
N2 C8 H8 119.2
C7 C8 H8 119.2
N2 C9 C10 119.2(7)
N2 C9 H9 120.4
C10 C9 H9 120.4
C9 C10 C6 119.7(7)
C9 C10 P1 129.2(6)
C6 C10 P1 111.1(5)
C16 C11 C12 119.6(7)
C16 C11 P1 122.0(6)
C12 C11 P1 118.2(6)
C13 C12 C11 119.2(8)
C13 C12 H12 120.4
C11 C12 H12 120.4
C14 C13 C12 120.5(8)
C14 C13 H13 119.8
C12 C13 H13 119.8
C13 C14 C15 120.0(8)
C13 C14 H14 120.0
C15 C14 H14 120.0
C16 C15 C14 121.0(8)
C16 C15 H15 119.5
C14 C15 H15 119.5
C15 C16 C11 119.6(8)
C15 C16 H16 120.2
C11 C16 H16 120.2
N1 C17 C18 111.3(6)
N1 C17 H17A 109.4
C18 C17 H17A 109.4
N1 C17 H17B 109.4
C18 C17 H17B 109.4
H17A C17 H17B 108.0
C23 C18 C19 120.1(7)
C23 C18 C17 120.6(7)
C19 C18 C17 119.2(7)
C18 C19 C20 119.6(7)
C18 C19 H19 120.2
C20 C19 H19 120.2
C21 C20 C19 118.4(7)
C21 C20 H20 120.8
C19 C20 H20 120.8
C20 C21 F1 119.3(7)
C20 C21 C22 123.6(7)
F1 C21 C22 117.1(7)
C21 C22 C23 117.2(7)
C21 C22 H22 121.4
C23 C22 H22 121.4
C18 C23 C22 121.1(7)
C18 C23 H23 119.4
C22 C23 H23 119.4
N2 C24 C25 111.3(6)
N2 C24 H24A 109.4
C25 C24 H24A 109.4
N2 C24 H24B 109.4
C25 C24 H24B 109.4
H24A C24 H24B 108.0
C30 C25 C26 119.5(8)
C30 C25 C24 121.3(8)
C26 C25 C24 119.2(7)
C27 C26 C25 119.9(8)
C27 C26 H26 120.0
C25 C26 H26 120.0
C26 C27 C28 117.7(8)
C26 C27 H27 121.2
C28 C27 H27 121.2
C29 C28 F2 118.1(9)
C29 C28 C27 123.3(8)
F2 C28 C27 118.6(8)
C28 C29 C30 118.1(8)
C28 C29 H29 120.9
C30 C29 H29 120.9
C29 C30 C25 121.4(8)
C29 C30 H30 119.3
C25 C30 H30 119.3
C3 N1 C2 121.5(6)
C3 N1 C17 118.7(6)
C2 N1 C17 119.7(6)
C8 N2 C9 121.6(6)
C8 N2 C24 119.3(6)
C9 N2 C24 119.1(6)
O1 P1 C11 115.3(3)
O1 P1 C10 117.1(3)
C11 P1 C10 107.1(3)
O1 P1 C1 116.6(3)
C11 P1 C1 107.1(3)
C10 P1 C1 90.7(3)

loop_
_geom_bond_atom_site_label_1
_geom_bond_atom_site_label_2
_geom_bond_distance
C1 C2 1.363(10)
C1 C5 1.397(10)
C1 P1 1.831(7)
C2 N1 1.360(9)
C2 H2 0.9500
C3 N1 1.347(9)
C3 C4 1.366(10)
C3 H3 0.9500
C4 C5 1.386(10)
C4 H4 0.9500
C5 C6 1.482(10)
C6 C7 1.386(10)
C6 C10 1.389(10)
C7 C8 1.356(10)
C7 H7 0.9500
C8 N2 1.338(10)
C8 H8 0.9500
C9 N2 1.350(9)
C9 C10 1.364(10)
C9 H9 0.9500
C10 P1 1.822(7)
C11 C16 1.379(11)
C11 C12 1.410(10)
C11 P1 1.797(8)
C12 C13 1.378(11)
C12 H12 0.9500
C13 C14 1.363(12)
C13 H13 0.9500
C14 C15 1.376(12)
C14 H14 0.9500
C15 C16 1.368(12)
C15 H15 0.9500
C16 H16 0.9500
C17 N1 1.487(9)
C17 C18 1.515(9)
C17 H17A 0.9900
C17 H17B 0.9900
C18 C23 1.372(10)
C18 C19 1.385(10)
C19 C20 1.398(11)
C19 H19 0.9500
C20 C21 1.357(11)
C20 H20 0.9500
C21 F1 1.371(8)
C21 C22 1.378(11)
C22 C23 1.387(10)
C22 H22 0.9500
C23 H23 0.9500
C24 N2 1.504(9)
C24 C25 1.512(10)
C24 H24A 0.9900
C24 H24B 0.9900
C25 C30 1.379(11)
C25 C26 1.395(11)
C26 C27 1.383(12)
C26 H26 0.9500
C27 C28 1.393(13)
C27 H27 0.9500
C28 C29 1.353(12)
C28 F2 1.367(9)
C29 C30 1.369(11)
C29 H29 0.9500
C30 H30 0.9500
O1 P1 1.488(5)

loop_
_platon_squeeze_void_nr
_platon_squeeze_void_average_x
_platon_squeeze_void_average_y
_platon_squeeze_void_average_z
_platon_squeeze_void_volume
_platon_squeeze_void_count_electrons
_platon_squeeze_void_content
1 0.250 -0.250 0.000 189 87 ' '
2 0.750 0.250 0.000 189 87 ' '
3 0.750 -0.250 0.500 189 87 ' '
4 0.250 0.250 0.500 189 87 ' '
